data_4309468
loop_
_publ_author_name
'John F. Berry'
'F. Albert Cotton'
'Sergey A. Ibragimov'
'Carlos A. Murillo'
'Xiaoping Wang'

_publ_contact_author_address
;
Department of Chemistry and
Laboratory for Molecular Structure and Bonding
P.O. Box. 30012
Texas A&M University
College Station
TX 77842-3012
U.S.A.
;
_publ_contact_author_email cotton@tamu.edu
_publ_contact_author_fax 979-845-9351
_publ_contact_author_name 'Dr. F. Albert Cotton'
_publ_contact_author_phone 979-845-3646
_publ_section_title
;
Searching for Precursors to Metal-Metal Bonded Dipalladium Species: A
Study of Pd24+ Complexes
;
_journal_name_full 'Inorganic Chemistry'
_journal_page_first 6129
_journal_page_last 6137
_journal_paper_doi 10.1021/ic050876c
_journal_volume 44
_journal_year 2005
_chemical_formula_moiety 'C42 H36 N4 O4 Pd2, 2(C H4 O)'
_chemical_formula_sum 'C44 H44 N4 O6 Pd2'
_chemical_formula_weight 937.63
_chemical_name_common 'Pd2(omet-dpb)2(OAc)2, 2MeOH'
_chemical_name_systematic
;
  ?
;
_space_group_IT_number 34
_symmetry_cell_setting orthorhombic
_symmetry_space_group_name_Hall 'P 2 -2n'
_symmetry_space_group_name_H-M 'P n n 2'
_atom_sites_solution_hydrogens geom
_atom_sites_solution_primary direct
_atom_sites_solution_secondary difmap
_audit_creation_method SHELXL-97
_cell_angle_alpha 90.00
_cell_angle_beta 90.00
_cell_angle_gamma 90.00
_cell_formula_units_Z 2
_cell_length_a 11.0265(12)
_cell_length_b 18.1828(19)
_cell_length_c 10.0621(11)
_cell_measurement_reflns_used 6655
_cell_measurement_temperature 213(2)
_cell_measurement_theta_max 27.414
_cell_measurement_theta_min 2.160
_cell_volume 2017.4(4)
_computing_cell_refinement SMART
_computing_data_collection SAINT
_computing_data_reduction SAINT
_computing_molecular_graphics XP
_computing_publication_material 'SHEXL-97 (Sheldrick, 1997)'
_computing_structure_refinement 'SHELXL-97 (Sheldrick, 1997)'
_computing_structure_solution 'SHELXS-97 (Sheldrick, 1990)'
_diffrn_ambient_temperature 273(2)
_diffrn_measured_fraction_theta_full 0.993
_diffrn_measured_fraction_theta_max 0.993
_diffrn_measurement_device_type 'Bruker SMART 1000'
_diffrn_measurement_method \w-scan
_diffrn_radiation_monochromator graphite
_diffrn_radiation_source 'normal-focus sealed tube'
_diffrn_radiation_type MoK\a
_diffrn_radiation_wavelength 0.71073
_diffrn_reflns_av_R_equivalents 0.0172
_diffrn_reflns_av_sigmaI/netI 0.0178
_diffrn_reflns_limit_h_max 14
_diffrn_reflns_limit_h_min -14
_diffrn_reflns_limit_k_max 23
_diffrn_reflns_limit_k_min -23
_diffrn_reflns_limit_l_max 12
_diffrn_reflns_limit_l_min -7
_diffrn_reflns_number 12237
_diffrn_reflns_theta_full 27.51
_diffrn_reflns_theta_max 27.51
_diffrn_reflns_theta_min 2.16
_diffrn_standards_number 0
_exptl_absorpt_coefficient_mu 0.944
_exptl_absorpt_correction_T_max 0.8402
_exptl_absorpt_correction_T_min 0.8037
_exptl_absorpt_correction_type multi-scan
_exptl_crystal_colour yellow
_exptl_crystal_density_diffrn 1.544
_exptl_crystal_density_meas ?
_exptl_crystal_density_method .
_exptl_crystal_description needle
_exptl_crystal_F_000 952
_exptl_crystal_size_max 0.24
_exptl_crystal_size_mid 0.23
_exptl_crystal_size_min 0.19
_refine_diff_density_max 0.401
_refine_diff_density_min -0.419
_refine_diff_density_rms 0.050
_refine_ls_abs_structure_details 'Flack H D (1983), Acta Cryst. A39, 876-881'
_refine_ls_abs_structure_Flack 0.00(3)
_refine_ls_extinction_method none
_refine_ls_goodness_of_fit_ref 1.036
_refine_ls_hydrogen_treatment noref
_refine_ls_matrix_type full
_refine_ls_number_parameters 245
_refine_ls_number_reflns 3488
_refine_ls_number_restraints 1
_refine_ls_restrained_S_all 1.036
_refine_ls_R_factor_all 0.0276
_refine_ls_R_factor_gt 0.0207
_refine_ls_shift/su_max 0.001
_refine_ls_shift/su_mean 0.000
_refine_ls_structure_factor_coef Fsqd
_refine_ls_weighting_details 'calc w=1/[\s^2^(Fo^2^)+(0.0213P)^2^+1.1050P] where P=(Fo^2^+2Fc^2^)/3'
_refine_ls_weighting_scheme calc
_refine_ls_wR_factor_gt 0.0473
_refine_ls_wR_factor_ref 0.0512
_reflns_number_gt 2971
_reflns_number_total 3488
_reflns_threshold_expression >2sigma(I)
_cod_data_source_file ic050876csi20050727_104043_6.cif
_cod_data_source_block cmpd8twoCH3OH
_cod_depositor_comments
;
The following automatic conversions were performed:
'_symmetry_cell_setting' value 'Orthorhombic' changed to 'orthorhombic'
according to '/home/saulius/struct/CIF-dictionaries/cif_core.dic'
dictionary named 'cif_core.dic' version 2.4.1 from 2010-06-29.

Automatic conversion script
Id: cif_fix_enum 1527 2010-12-29 10:47:43Z saulius 
;
_cod_database_code 4309468

loop_
_symmetry_equiv_pos_as_xyz
'x, y, z'
'-x, -y, z'
'x+1/2, -y+1/2, z+1/2'
'-x+1/2, y+1/2, z+1/2'

loop_
_atom_site_label
_atom_site_type_symbol
_atom_site_fract_x
_atom_site_fract_y
_atom_site_fract_z
_atom_site_U_iso_or_equiv
_atom_site_adp_type
_atom_site_occupancy
_atom_site_symmetry_multiplicity
_atom_site_calc_flag
_atom_site_refinement_flags
_atom_site_disorder_assembly
_atom_site_disorder_group
Pd1 Pd -0.998758(19) -0.080939(8) -0.17905(7) 0.02466(5) Uani 1 1 d . . .
N1 N -1.1440(2) -0.11338(12) -0.0728(3) 0.0272(5) Uani 1 1 d . . .
C21 C -0.8920(3) -0.09964(15) -0.0270(3) 0.0275(6) Uani 1 1 d . . .
C3 C -1.1515(3) -0.11650(15) 0.0563(3) 0.0270(6) Uani 1 1 d . . .
C30 C -1.2612(3) -0.14179(16) 0.1305(3) 0.0288(6) Uani 1 1 d . . .
C15 C -1.3530(3) -0.08323(16) -0.1393(3) 0.0337(7) Uani 1 1 d . . .
H15A H -1.3531 -0.0434 -0.0813 0.040 Uiso 1 1 calc R . .
C10 C -1.2515(2) -0.12865(14) -0.1496(3) 0.0271(6) Uani 1 1 d . . .
C33 C -1.4410(3) -0.1971(2) 0.2936(4) 0.0532(10) Uani 1 1 d . . .
H33A H -1.5003 -0.2158 0.3499 0.064 Uiso 1 1 calc R . .
C23 C -0.6866(3) -0.11253(18) 0.0604(4) 0.0392(8) Uani 1 1 d . . .
H23A H -0.6041 -0.1186 0.0451 0.047 Uiso 1 1 calc R . .
N2 N -1.0573(2) -0.10231(13) 0.1372(3) 0.0291(5) Uani 1 1 d . . .
H2A H -1.0746 -0.0938 0.2191 0.035 Uiso 1 1 calc R . .
C14 C -1.4537(3) -0.09849(19) -0.2170(4) 0.0423(9) Uani 1 1 d . . .
H14A H -1.5221 -0.0688 -0.2100 0.051 Uiso 1 1 calc R . .
C31 C -1.2930(3) -0.21567(17) 0.1240(4) 0.0402(8) Uani 1 1 d . . .
H31A H -1.2538 -0.2468 0.0646 0.048 Uiso 1 1 calc R . .
C34 C -1.4123(3) -0.1237(2) 0.2986(4) 0.0488(10) Uani 1 1 d . . .
H34A H -1.4532 -0.0926 0.3567 0.059 Uiso 1 1 calc R . .
C24 C -0.8532(3) -0.10253(16) 0.2116(3) 0.0337(7) Uani 1 1 d . . .
H24A H -0.8831 -0.1004 0.2979 0.040 Uiso 1 1 calc R . .
C22 C -0.7658(3) -0.10771(17) -0.0451(4) 0.0345(7) Uani 1 1 d . . .
H22A H -0.7350 -0.1098 -0.1311 0.041 Uiso 1 1 calc R . .
C35 C -1.3215(3) -0.09609(19) 0.2163(4) 0.0391(8) Uani 1 1 d . . .
H35A H -1.3018 -0.0464 0.2196 0.047 Uiso 1 1 calc R . .
C12 C -1.3535(3) -0.20112(18) -0.3150(4) 0.0416(8) Uani 1 1 d . . .
H12A H -1.3534 -0.2404 -0.3741 0.050 Uiso 1 1 calc R . .
C20 C -0.9328(2) -0.09980(15) 0.1029(3) 0.0284(7) Uani 1 1 d . . .
C13 C -1.4544(3) -0.15644(19) -0.3037(4) 0.0414(8) Uani 1 1 d . . .
H13A H -1.5229 -0.1658 -0.3550 0.050 Uiso 1 1 calc R . .
C32 C -1.3832(3) -0.2429(2) 0.2063(4) 0.0529(10) Uani 1 1 d . . .
H32A H -1.4045 -0.2923 0.2022 0.063 Uiso 1 1 calc R . .
C11 C -1.2522(3) -0.18677(15) -0.2374(3) 0.0337(7) Uani 1 1 d . . .
H11A H -1.1841 -0.2167 -0.2448 0.040 Uiso 1 1 calc R . .
O5 O -0.85139(18) -0.06212(12) -0.2998(2) 0.0350(5) Uani 1 1 d . . .
O4 O -1.10794(19) -0.05510(11) -0.3523(2) 0.0318(4) Uani 1 1 d . . .
C25 C -0.7300(3) -0.10834(18) 0.1891(4) 0.0392(8) Uani 1 1 d . . .
H25A H -0.6763 -0.1094 0.2604 0.047 Uiso 1 1 calc R . .
C6 C -1.1654(3) 0.00453(16) -0.3659(3) 0.0306(6) Uani 1 1 d . . .
C7 C -1.2635(3) 0.00743(18) -0.4694(4) 0.0440(8) Uani 1 1 d . . .
H7A H -1.2988 0.0557 -0.4707 0.066 Uiso 1 1 calc R . .
H7B H -1.3249 -0.0282 -0.4487 0.066 Uiso 1 1 calc R . .
H7C H -1.2294 -0.0034 -0.5550 0.066 Uiso 1 1 calc R . .
O1S O -1.0761(2) -0.13375(14) 0.4166(3) 0.0543(6) Uiso 1 1 d . . .
H1S H -1.1047 -0.1113 0.4800 0.081 Uiso 1 1 calc R . .
C1S C -1.0978(4) -0.2082(2) 0.4319(5) 0.0695(12) Uiso 1 1 d . . .
H1S1 H -1.0472 -0.2272 0.5015 0.104 Uiso 1 1 calc R . .
H1S2 H -1.0798 -0.2332 0.3502 0.104 Uiso 1 1 calc R . .
H1S3 H -1.1814 -0.2157 0.4545 0.104 Uiso 1 1 calc R . .

loop_
_atom_site_aniso_label
_atom_site_aniso_U_11
_atom_site_aniso_U_22
_atom_site_aniso_U_33
_atom_site_aniso_U_23
_atom_site_aniso_U_13
_atom_site_aniso_U_12
Pd1 0.02723(8) 0.02320(8) 0.02356(9) 0.00134(14) 0.00158(9) -0.00076(8)
N1 0.0277(12) 0.0274(12) 0.0265(14) 0.0010(11) 0.0021(11) -0.0015(10)
C21 0.0299(15) 0.0238(13) 0.0287(18) 0.0021(13) -0.0003(12) -0.0013(11)
C3 0.0281(14) 0.0265(13) 0.0263(16) -0.0003(12) -0.0005(13) -0.0013(11)
C30 0.0282(14) 0.0355(14) 0.0225(15) 0.0072(13) -0.0049(12) -0.0051(12)
C15 0.0332(14) 0.0346(15) 0.0333(19) 0.0030(13) 0.0019(13) -0.0003(11)
C10 0.0283(12) 0.0316(13) 0.0214(17) 0.0066(11) 0.0008(11) -0.0049(10)
C33 0.0351(17) 0.086(3) 0.039(3) 0.015(2) -0.0020(16) -0.0245(17)
C23 0.0262(14) 0.0453(17) 0.046(2) 0.0048(17) -0.0021(15) 0.0024(13)
N2 0.0275(12) 0.0363(13) 0.0234(14) -0.0025(11) 0.0016(11) -0.0046(10)
C14 0.0285(13) 0.0470(17) 0.052(2) 0.0116(17) -0.0002(15) 0.0032(13)
C31 0.0413(17) 0.0332(15) 0.046(2) 0.0054(15) -0.0010(16) -0.0063(14)
C34 0.0337(14) 0.078(2) 0.035(2) -0.0122(19) 0.0052(15) -0.0144(15)
C24 0.0335(15) 0.0406(16) 0.0270(17) -0.0016(15) -0.0054(14) -0.0038(13)
C22 0.0308(15) 0.0391(17) 0.0338(18) 0.0031(14) 0.0050(14) 0.0028(13)
C35 0.0363(16) 0.0475(18) 0.0334(19) -0.0066(16) 0.0012(15) -0.0118(14)
C12 0.0493(18) 0.0351(16) 0.040(2) -0.0039(15) -0.0093(17) -0.0087(14)
C20 0.0265(14) 0.0230(13) 0.0356(18) -0.0016(13) -0.0001(13) -0.0017(11)
C13 0.0321(15) 0.0479(19) 0.044(2) 0.0100(18) -0.0123(16) -0.0112(14)
C32 0.051(2) 0.051(2) 0.057(3) 0.021(2) -0.008(2) -0.0191(17)
C11 0.0378(15) 0.0283(14) 0.0351(17) -0.0012(13) -0.0040(14) -0.0019(12)
O5 0.0359(11) 0.0377(11) 0.0313(12) 0.0041(11) 0.0067(10) 0.0017(9)
O4 0.0410(11) 0.0310(10) 0.0235(11) -0.0001(10) -0.0011(9) -0.0040(9)
C25 0.0328(15) 0.0439(18) 0.041(2) 0.0006(16) -0.0112(16) -0.0017(13)
C6 0.0307(14) 0.0402(16) 0.0209(14) 0.0035(14) -0.0005(12) -0.0069(13)
C7 0.0472(19) 0.0512(19) 0.0335(19) 0.0003(16) -0.0142(17) -0.0027(15)

loop_
_atom_type_symbol
_atom_type_description
_atom_type_scat_dispersion_real
_atom_type_scat_dispersion_imag
_atom_type_scat_source
C C 0.0033 0.0016 'International Tables Vol C Tables 4.2.6.8 and 6.1.1.4'
H H 0.0000 0.0000 'International Tables Vol C Tables 4.2.6.8 and 6.1.1.4'
N N 0.0061 0.0033 'International Tables Vol C Tables 4.2.6.8 and 6.1.1.4'
Pd Pd -0.9988 1.0072 'International Tables Vol C Tables 4.2.6.8 and 6.1.1.4'
O O 0.0106 0.0060 'International Tables Vol C Tables 4.2.6.8 and 6.1.1.4'

loop_
_geom_angle_atom_site_label_1
_geom_angle_atom_site_label_2
_geom_angle_atom_site_label_3
_geom_angle
_geom_angle_site_symmetry_1
_geom_angle_site_symmetry_3
_geom_angle_publ_flag
C21 Pd1 N1 90.72(12) . . ?
C21 Pd1 O5 90.86(11) . . ?
N1 Pd1 O5 171.98(10) . . ?
C21 Pd1 O4 176.15(11) . . ?
N1 Pd1 O4 92.80(9) . . ?
O5 Pd1 O4 85.86(10) . . ?
C21 Pd1 Pd1 100.31(8) . 2_355 ?
N1 Pd1 Pd1 106.59(7) . 2_355 ?
O5 Pd1 Pd1 80.85(6) . 2_355 ?
O4 Pd1 Pd1 77.19(5) . 2_355 ?
C3 N1 C10 118.2(2) . . ?
C3 N1 Pd1 126.4(2) . . ?
C10 N1 Pd1 115.19(19) . . ?
C20 C21 C22 116.3(3) . . ?
C20 C21 Pd1 122.8(2) . . ?
C22 C21 Pd1 120.6(2) . . ?
N1 C3 N2 123.1(3) . . ?
N1 C3 C30 124.3(3) . . ?
N2 C3 C30 112.5(3) . . ?
C35 C30 C31 119.5(3) . . ?
C35 C30 C3 121.4(3) . . ?
C31 C30 C3 118.6(3) . . ?
C14 C15 C10 118.9(3) . . ?
C11 C10 C15 119.8(3) . . ?
C11 C10 N1 119.8(2) . . ?
C15 C10 N1 120.4(3) . . ?
C32 C33 C34 120.6(3) . . ?
C22 C23 C25 120.0(3) . . ?
C3 N2 C20 127.4(3) . . ?
C13 C14 C15 121.2(3) . . ?
C32 C31 C30 119.9(3) . . ?
C33 C34 C35 119.6(3) . . ?
C25 C24 C20 119.4(3) . . ?
C23 C22 C21 122.1(3) . . ?
C30 C35 C34 120.3(3) . . ?
C13 C12 C11 119.4(3) . . ?
C21 C20 C24 122.2(3) . . ?
C21 C20 N2 123.2(3) . . ?
C24 C20 N2 114.5(3) . . ?
C14 C13 C12 120.0(3) . . ?
C33 C32 C31 120.0(3) . . ?
C10 C11 C12 120.7(3) . . ?
C6 O5 Pd1 124.67(19) 2_355 . ?
C6 O4 Pd1 123.5(2) . . ?
C24 C25 C23 119.8(3) . . ?
O5 C6 O4 125.8(3) 2_355 . ?
O5 C6 C7 116.4(3) 2_355 . ?
O4 C6 C7 117.8(3) . . ?

loop_
_geom_bond_atom_site_label_1
_geom_bond_atom_site_label_2
_geom_bond_distance
_geom_bond_site_symmetry_2
_geom_bond_publ_flag
Pd1 C21 1.960(3) . ?
Pd1 N1 2.013(2) . ?
Pd1 O5 2.057(2) . ?
Pd1 O4 2.170(2) . ?
Pd1 Pd1 2.9435(4) 2_355 ?
N1 C3 1.303(4) . ?
N1 C10 1.442(4) . ?
C21 C20 1.382(4) . ?
C21 C22 1.411(4) . ?
C3 N2 1.345(4) . ?
C3 C30 1.493(4) . ?
C30 C35 1.371(4) . ?
C30 C31 1.390(4) . ?
C15 C14 1.386(5) . ?
C15 C10 1.395(4) . ?
C10 C11 1.378(4) . ?
C33 C32 1.367(6) . ?
C33 C34 1.372(5) . ?
C23 C22 1.377(5) . ?
C23 C25 1.383(5) . ?
N2 C20 1.416(4) . ?
C14 C13 1.368(5) . ?
C31 C32 1.386(5) . ?
C34 C35 1.393(5) . ?
C24 C25 1.381(4) . ?
C24 C20 1.404(4) . ?
C12 C13 1.383(5) . ?
C12 C11 1.387(4) . ?
O5 C6 1.255(4) 2_355 ?
O4 C6 1.263(4) . ?
C6 O5 1.255(4) 2_355 ?
C6 C7 1.502(4) . ?
O1S C1S 1.383(5) . ?
